data_7202073
loop_
_publ_author_name
'Giffard, Michel'
'Mercier, Nicolas'
'Gravoueille, Beno\^it'
'Ripaud, Emilie'
'Luc, Jer\^ome'
'Sahraoui, Bouchta'

_publ_section_title
;
 Polymorphism of lead(ii) benzenethiolate: a noncentrosymmetric new
 allotropic form of Pb(SPh)2
;
_journal_issue 8
_journal_name_full CrystEngComm
_journal_page_first 968
_journal_paper_doi 10.1039/b803434f
_journal_volume 10
_journal_year 2008
_chemical_formula_sum 'C12 H10 Pb S2'
_chemical_formula_weight 425.51
_space_group_IT_number 62
_symmetry_cell_setting orthorhombic
_symmetry_space_group_name_Hall '-P 2n 2a'
_symmetry_space_group_name_H-M 'P m c n'
_audit_creation_date 2007-10-08T18:10:05-00:00
_audit_creation_method 'WinGX routine CIF_UPDATE'
_cell_angle_alpha 90
_cell_angle_beta 90
_cell_angle_gamma 90
_cell_formula_units_Z 4
_cell_length_a 27.0798(13)
_cell_length_b 5.7437(3)
_cell_length_c 7.452(3)
_cell_measurement_temperature 293(2)
_cell_volume 1159.1(5)
_computing_structure_refinement 'SHELXL-97 (Sheldrick, 1997)'
_diffrn_ambient_temperature 293(2)
_diffrn_detector_area_resol_mean 9
_diffrn_measured_fraction_theta_full 0.996
_diffrn_measured_fraction_theta_max 0.996
_diffrn_measurement_device '\k-geometry diffractometer'
_diffrn_measurement_device_type area_detector
_diffrn_measurement_method CCD
_diffrn_radiation_monochromator graphite
_diffrn_radiation_probe x-ray
_diffrn_radiation_type MoK\a
_diffrn_radiation_wavelength 0.71073
_diffrn_reflns_av_R_equivalents 0.0632
_diffrn_reflns_limit_h_max 30
_diffrn_reflns_limit_h_min -36
_diffrn_reflns_limit_k_max 7
_diffrn_reflns_limit_k_min -7
_diffrn_reflns_limit_l_max 10
_diffrn_reflns_limit_l_min -10
_diffrn_reflns_number 11520
_diffrn_reflns_theta_full 29
_diffrn_reflns_theta_max 29
_diffrn_reflns_theta_min 4.21
_exptl_absorpt_coefficient_mu 14.88
_exptl_absorpt_correction_T_max 0.300
_exptl_absorpt_correction_T_min 0.113
_exptl_absorpt_correction_type multi-scan
_exptl_crystal_colour yellow
_exptl_crystal_density_diffrn 2.439
_exptl_crystal_density_method 'not measured'
_exptl_crystal_description prism
_exptl_crystal_F_000 784
_exptl_crystal_size_max 0.2
_exptl_crystal_size_mid 0.12
_exptl_crystal_size_min 0.08
_refine_diff_density_max 1.066
_refine_diff_density_min -1.816
_refine_ls_extinction_method none
_refine_ls_goodness_of_fit_ref 1.033
_refine_ls_hydrogen_treatment constr
_refine_ls_matrix_type full
_refine_ls_number_parameters 79
_refine_ls_number_reflns 1558
_refine_ls_number_restraints 0
_refine_ls_restrained_S_all 1.033
_refine_ls_R_factor_gt 0.0357
_refine_ls_shift/su_max 0
_refine_ls_structure_factor_coef Fsqd
_refine_ls_weighting_details 'calc w=1/[\s^2^(Fo^2^)+(0.0246P)^2^+1.1217P] where P=(Fo^2^+2Fc^2^)/3'
_refine_ls_weighting_scheme calc
_refine_ls_wR_factor_ref 0.0627
_reflns_number_gt 987
_reflns_number_total 1558
_reflns_threshold_expression >2sigma(I)
_cod_data_source_file b803434f.txt
_cod_data_source_block sad
_cod_depositor_comments
;
The following automatic conversions were performed:

'_refine_ls_hydrogen_treatment' value 'constr.' was replaced with the
value 'constr' as specified in the replacement file
'src/cod-tools/trunk/data/replacement-values/replacement_values.lst'.

Automatic conversion script
Id: cif_fix_values 5376 2017-05-30 11:51:03Z andrius 
;
_cod_original_cell_volume 1159.0(4)
_cod_database_code 7202073

loop_
_symmetry_equiv_pos_as_xyz
'x, y, z'
'-x+1/2, -y+1/2, z+1/2'
'x+1/2, -y, -z'
'-x, y+1/2, -z+1/2'
'-x, -y, -z'
'x-1/2, y-1/2, -z-1/2'
'-x-1/2, y, z'
'x, -y-1/2, z-1/2'

loop_
_atom_site_label
_atom_site_type_symbol
_atom_site_fract_x
_atom_site_fract_y
_atom_site_fract_z
_atom_site_U_iso_or_equiv
_atom_site_adp_type
_atom_site_occupancy
_atom_site_calc_flag
_atom_site_refinement_flags
_atom_site_disorder_group
_atom_site_disorder_assembly
Pb Pb 0.75 0.40174(5) 0.41178(4) 0.04471(14) Uani 1 d S . .
S1A S 0.69382(9) 0.1540(4) 0.2130(3) 0.0271(6) Uani 0.5 d P . .
C2 C 0.6490(2) 0.5400(11) 0.0741(7) 0.0473(16) Uani 1 d . . .
H004 H 0.6815 0.5703 0.0409 0.057 Uiso 1 calc R . .
C6 C 0.5905(3) 0.2949(11) 0.2087(7) 0.0532(17) Uani 1 d . . .
H005 H 0.5822 0.1574 0.2672 0.064 Uiso 1 calc R . .
C1 C 0.6385(3) 0.3346(10) 0.1620(7) 0.0465(16) Uani 1 d . . .
C3 C 0.61349(19) 0.7006(10) 0.0341(7) 0.0360(13) Uani 1 d . . .
H007 H 0.6219 0.8366 -0.0264 0.043 Uiso 1 calc R . .
C4 C 0.5656(2) 0.6606(10) 0.0832(7) 0.0417(14) Uani 1 d . . .
H008 H 0.5413 0.77 0.058 0.05 Uiso 1 calc R . .
C5 C 0.5538(2) 0.4559(13) 0.1705(8) 0.0526(18) Uani 1 d . . .
H009 H 0.5213 0.4262 0.2036 0.063 Uiso 1 calc R . .
S1B S 0.70957(10) -0.0373(5) 0.4862(4) 0.0400(7) Uani 0.5 d P . .

loop_
_atom_site_aniso_label
_atom_site_aniso_U_11
_atom_site_aniso_U_22
_atom_site_aniso_U_33
_atom_site_aniso_U_23
_atom_site_aniso_U_13
_atom_site_aniso_U_12
Pb 0.0698(3) 0.03020(18) 0.03411(18) 0.00041(16) 0 0
S1A 0.0275(13) 0.0303(14) 0.0234(12) 0.0023(10) 0.0019(10) -0.0027(11)
C2 0.031(3) 0.069(4) 0.042(3) 0.018(3) 0.010(3) 0.011(3)
C6 0.092(5) 0.038(3) 0.030(3) 0.003(3) 0.000(3) -0.020(4)
C1 0.071(5) 0.044(4) 0.024(3) 0.007(3) 0.012(3) 0.018(3)
C3 0.038(3) 0.029(3) 0.041(3) 0.006(3) -0.003(2) 0.003(3)
C4 0.035(3) 0.056(4) 0.034(3) -0.007(3) -0.004(3) 0.015(3)
C5 0.041(4) 0.082(6) 0.035(3) -0.006(3) 0.006(3) -0.024(4)
S1B 0.0234(14) 0.0309(16) 0.0657(18) 0.0041(14) 0.0022(14) -0.0016(12)

loop_
_atom_type_symbol
_atom_type_description
_atom_type_scat_dispersion_real
_atom_type_scat_dispersion_imag
_atom_type_scat_source
C C 0.0033 0.0016 'International Tables Vol C Tables 4.2.6.8 and 6.1.1.4'
H H 0 0 'International Tables Vol C Tables 4.2.6.8 and 6.1.1.4'
S S 0.1246 0.1234 'International Tables Vol C Tables 4.2.6.8 and 6.1.1.4'
Pb Pb -3.3944 10.1111 'International Tables Vol C Tables 4.2.6.8 and 6.1.1.4'

loop_
_geom_angle_atom_site_label_1
_geom_angle_atom_site_label_2
_geom_angle_atom_site_label_3
_geom_angle
_geom_angle_site_symmetry_1
_geom_angle_site_symmetry_3
_geom_angle_publ_flag
S1A Pb S1A 73.05(11) . 7_755 ?
S1A Pb S1A 137.97(4) . 2_655 ?
S1A Pb S1A 94.56(7) 7_755 2_655 ?
S1A Pb S1A 94.56(7) . 8_566 ?
S1A Pb S1A 137.97(4) 7_755 8_566 ?
S1A Pb S1A 67.73(10) 2_655 8_566 ?
S1A Pb S1B 51.81(8) . . ?
S1A Pb S1B 81.17(8) 7_755 . ?
S1A Pb S1B 87.11(8) 2_655 . ?
S1A Pb S1B 60.95(8) 8_566 . ?
S1A Pb S1B 81.17(8) . 7_755 ?
S1A Pb S1B 51.81(8) 7_755 7_755 ?
S1A Pb S1B 60.95(8) 2_655 7_755 ?
S1A Pb S1B 87.11(8) 8_566 7_755 ?
S1B Pb S1B 45.96(11) . 7_755 ?
C1 S1A S1B 125.7(2) . . ?
C1 S1A Pb 106.7(2) . . ?
S1B S1A Pb 69.55(9) . . ?
C1 S1A Pb 110.23(19) . 2_654 ?
S1B S1A Pb 123.76(12) . 2_654 ?
Pb S1A Pb 102.13(8) . 2_654 ?
C3 C2 C1 122.5(5) . . ?
C3 C2 S1B 125.4(5) . 8_565 ?
C1 C2 S1B 111.1(4) . 8_565 ?
C1 C6 C5 121.2(6) . . ?
C6 C1 C2 117.3(6) . . ?
C6 C1 S1A 128.4(5) . . ?
C2 C1 S1A 114.1(5) . . ?
C2 C3 C4 119.7(5) . . ?
C3 C4 C5 119.3(5) . . ?
C4 C5 C6 119.9(5) . . ?
C2 S1B S1B 158.2(2) 8_566 7_755 ?
C2 S1B S1A 99.0(2) 8_566 . ?
S1B S1B S1A 100.44(9) 7_755 . ?
C2 S1B Pb 116.3(2) 8_566 . ?
S1B S1B Pb 67.02(6) 7_755 . ?
S1A S1B Pb 58.64(9) . . ?

loop_
_geom_bond_atom_site_label_1
_geom_bond_atom_site_label_2
_geom_bond_distance
_geom_bond_site_symmetry_2
_geom_bond_publ_flag
Pb S1A 2.556(2) . ?
Pb S1A 2.556(2) 7_755 ?
Pb S1A 2.730(2) 2_655 ?
Pb S1A 2.730(2) 8_566 ?
Pb S1B 2.805(3) . ?
Pb S1B 2.805(3) 7_755 ?
S1A C1 1.860(6) . ?
S1A S1B 2.353(4) . ?
S1A Pb 2.730(2) 2_654 ?
C2 C3 1.366(7) . ?
C2 C1 1.378(8) . ?
C2 S1B 1.766(6) 8_565 ?
C6 C1 1.367(9) . ?
C6 C5 1.386(9) . ?
C3 C4 1.366(7) . ?
C4 C5 1.381(8) . ?
S1B C2 1.766(6) 8_566 ?
S1B S1B 2.190(6) 7_755 ?
